data_1006039
loop_
_publ_author_name
'Mor\'on, M. C.'
'Palacio, F.'
'Rodriguez-Carvajal, J.'

_publ_section_title
;
Neutron powder diffraction experiments on AMnF~4~ (A = K, Rb): nuclear
and magnetic structures
;
_journal_paper_doi 10.1016/0921-4526(92)90681-H
_journal_coden_ASTM PHYBE3
_journal_name_full 'Physica B: Condensed Matter'
_journal_page_first 125
_journal_page_last 127
_journal_volume 180
_journal_year 1992
_chemical_formula_structural 'K (Mn F4)'
_chemical_formula_sum 'F4 K Mn'
_chemical_name_systematic 'Potassium tetrafluoromanganate(III)'
_space_group_IT_number 14
_symmetry_cell_setting monoclinic
_symmetry_Int_Tables_number 14
_symmetry_space_group_name_Hall '-P 2yab'
_symmetry_space_group_name_H-M 'P 1 21/a 1'
_cell_angle_alpha 90
_cell_angle_beta 90.434(3)
_cell_angle_gamma 90
_cell_formula_units_Z 4
_cell_length_a 7.7063(4)
_cell_length_b 7.6568(3)
_cell_length_c 5.7889(2)
_cell_volume 341.6
_refine_ls_R_factor_all 0.049
_cod_database_code 1006039

loop_
_symmetry_equiv_pos_as_xyz
x,y,z
1/2-x,1/2+y,-z
-x,-y,-z
1/2+x,1/2-y,z

loop_
_atom_site_label
_atom_site_type_symbol
_atom_site_symmetry_multiplicity
_atom_site_Wyckoff_symbol
_atom_site_fract_x
_atom_site_fract_y
_atom_site_fract_z
_atom_site_occupancy
_atom_site_attached_hydrogens
_atom_site_calc_flag
Mn1 Mn3+ 2 a 0. 0. 0. 1. 0 d
Mn2 Mn3+ 2 c 0.5 0. 0. 1. 0 d
F1 F1- 4 e 0.0033(6) 0.2359(6) 0.1150(6) 1. 0 d
F2 F1- 4 e -0.2630(5) -0.0193(3) 0.0952(6) 1. 0 d
F3 F1- 4 e 0.0554(4) -0.0761(5) 0.2884(6) 1. 0 d
F4 F1- 4 e -0.0638(4) 0.5611(5) 0.2883(7) 1. 0 d
K1 K1+ 4 e 0.7458(9) 0.3023(5) 0.4885(7) 1. 0 d

loop_
_atom_type_symbol
_atom_type_oxidation_number
Mn3+ 3.000
F1- -1.000
K1+ 1.000
